data_1529154
loop_
_publ_author_name
'Park, K.S.'
'Cho, M.H.'
'Jin, S.J.'
'Nahm, K.S.'
'Hong Young-Sik'

_publ_section_title
;
 Effect of Li ion in transition metal sites on electrochemical behaviour
 of layered lithium manganese oxides solid solutions
;
_journal_name_full 'Solid State Ionics'
_journal_page_first 141
_journal_page_last 146
_journal_volume 171
_journal_year 2004
_chemical_formula_sum 'Co0.2 Li1.2 Mn0.5 Ni0.1 O2'
_chemical_name_systematic 'Li ((Li0.2 Ni0.1 Co0.2 Mn0.5) O2)'
_space_group_IT_number 166
_symmetry_space_group_name_Hall '-R 3 2"'
_symmetry_space_group_name_H-M 'R -3 m :H'
_cell_angle_alpha 90
_cell_angle_beta 90
_cell_angle_gamma 120
_cell_formula_units_Z 3
_cell_length_a 2.8477
_cell_length_b 2.8477
_cell_length_c 14.2282
_cell_volume 99.924
_citation_journal_id_ASTM SSIOD3
_cod_data_source_file Park_SSIOD3_2004_33.cif
_cod_data_source_block Co0.2Li1.2Mn0.5Ni0.1O2
_cod_original_cell_volume 99.92384
_cod_database_code 1529154

loop_
_symmetry_equiv_pos_as_xyz
x,y,z
-y,x-y,z
-x+y,-x,z
y,x,-z
-x,-x+y,-z
x-y,-y,-z
-x,-y,-z
y,-x+y,-z
x-y,x,-z
-y,-x,z
x,x-y,z
-x+y,y,z
x+2/3,y+1/3,z+1/3
-y+2/3,x-y+1/3,z+1/3
-x+y+2/3,-x+1/3,z+1/3
y+2/3,x+1/3,-z+1/3
-x+2/3,-x+y+1/3,-z+1/3
x-y+2/3,-y+1/3,-z+1/3
-x+2/3,-y+1/3,-z+1/3
y+2/3,-x+y+1/3,-z+1/3
x-y+2/3,x+1/3,-z+1/3
-y+2/3,-x+1/3,z+1/3
x+2/3,x-y+1/3,z+1/3
-x+y+2/3,y+1/3,z+1/3
x+1/3,y+2/3,z+2/3
-y+1/3,x-y+2/3,z+2/3
-x+y+1/3,-x+2/3,z+2/3
y+1/3,x+2/3,-z+2/3
-x+1/3,-x+y+2/3,-z+2/3
x-y+1/3,-y+2/3,-z+2/3
-x+1/3,-y+2/3,-z+2/3
y+1/3,-x+y+2/3,-z+2/3
x-y+1/3,x+2/3,-z+2/3
-y+1/3,-x+2/3,z+2/3
x+1/3,x-y+2/3,z+2/3
-x+y+1/3,y+2/3,z+2/3

loop_
_atom_site_label
_atom_site_type_symbol
_atom_site_fract_x
_atom_site_fract_y
_atom_site_fract_z
_atom_site_occupancy
_atom_site_U_iso_or_equiv
Li1 Li+1 0 0 0 1 0.0
O1 O-2 0 0 0.2423 1 0.0
Co1 Co+2 0 0 0.5 0.2 0.0
Ni1 Ni+4 0 0 0.5 0.1 0.0
Mn1 Mn+4 0 0 0.5 0.5 0.0
Li2 Li+1 0 0 0.5 0.2 0.0
